data_4311583
loop_
_publ_author_name
'Donald J. Darensbourg'
'Ryan M. Mackiewicz'
'Jody L. Rodgers'
'Cindy C. Fang'
'Damon R. Billodeaux'
'Joseph H. Reibenspies'

_publ_section_title
;
 Cyclohexene Oxide/CO2 Copolymerization Catalyzed by Chromium(III) Salen
 Complexes and N-Methylimidazole: Effects of Varying Salen Ligand
 Substituents and Relative Cocatalyst Loading
;
_journal_name_full 'Inorganic Chemistry'
_journal_page_first 6024
_journal_page_last 6034
_journal_paper_doi 10.1021/ic049182e
_journal_volume 43
_journal_year 2004
_chemical_formula_sum 'C32 H48 N2 O2'
_chemical_formula_weight 492.72
_chemical_name_systematic
; 
 ? 
;
_space_group_IT_number 14
_symmetry_cell_setting monoclinic
_symmetry_space_group_name_Hall '-P 2ybc'
_symmetry_space_group_name_H-M 'P 1 21/c 1'
_atom_sites_solution_hydrogens geom
_atom_sites_solution_primary direct
_atom_sites_solution_secondary difmap
_audit_creation_method SHELXL-97
_cell_angle_alpha 90.00
_cell_angle_beta 92.658(10)
_cell_angle_gamma 90.00
_cell_formula_units_Z 4
_cell_length_a 6.145(3)
_cell_length_b 17.600(8)
_cell_length_c 27.415(13)
_cell_measurement_reflns_used 107
_cell_measurement_temperature 293(2)
_cell_measurement_theta_max 46.340
_cell_measurement_theta_min 4.616
_cell_volume 2962(2)
_computing_cell_refinement 'Bruker SMART'
_computing_data_collection 'Bruker SMART'
_computing_data_reduction 'Bruker SHELXTL'
_computing_molecular_graphics 'Bruker SHELXTL'
_computing_publication_material 'Bruker SHELXTL'
_computing_structure_refinement 'SHELXL-97 (Sheldrick, 1997)'
_computing_structure_solution 'SHELXS-97 (Sheldrick, 1990)'
_diffrn_ambient_temperature 110(2)
_diffrn_measured_fraction_theta_full 0.994
_diffrn_measured_fraction_theta_max 0.994
_diffrn_measurement_device_type 'CCD area detector'
_diffrn_measurement_method '\h-\w scans'
_diffrn_radiation_monochromator graphite
_diffrn_radiation_source 'fine-focus sealed tube'
_diffrn_radiation_type MoK\a
_diffrn_radiation_wavelength 0.71073
_diffrn_reflns_av_R_equivalents 0.0921
_diffrn_reflns_av_sigmaI/netI 0.0744
_diffrn_reflns_limit_h_max 6
_diffrn_reflns_limit_h_min -5
_diffrn_reflns_limit_k_max 19
_diffrn_reflns_limit_k_min -19
_diffrn_reflns_limit_l_max 30
_diffrn_reflns_limit_l_min -25
_diffrn_reflns_number 13034
_diffrn_reflns_theta_full 23.36
_diffrn_reflns_theta_max 23.36
_diffrn_reflns_theta_min 1.38
_diffrn_standards_decay_% 'less than 1%'
_exptl_absorpt_coefficient_mu 0.068
_exptl_absorpt_correction_type none
_exptl_crystal_colour yellow
_exptl_crystal_density_diffrn 1.105
_exptl_crystal_density_method 'not measured'
_exptl_crystal_description needle
_exptl_crystal_F_000 1080
_exptl_crystal_size_max 0.55
_exptl_crystal_size_mid 0.30
_exptl_crystal_size_min 0.15
_refine_diff_density_max 0.468
_refine_diff_density_min -0.354
_refine_diff_density_rms 0.056
_refine_ls_extinction_method none
_refine_ls_goodness_of_fit_ref 0.958
_refine_ls_hydrogen_treatment mixed
_refine_ls_matrix_type full
_refine_ls_number_parameters 339
_refine_ls_number_reflns 4272
_refine_ls_number_restraints 0
_refine_ls_restrained_S_all 0.958
_refine_ls_R_factor_all 0.0799
_refine_ls_R_factor_gt 0.0541
_refine_ls_shift/su_max 0.016
_refine_ls_shift/su_mean 0.000
_refine_ls_structure_factor_coef Fsqd
_refine_ls_weighting_details 'calc w=1/[\s^2^(Fo^2^)+(0.0932P)^2^+0.0000P] where P=(Fo^2^+2Fc^2^)/3'
_refine_ls_weighting_scheme calc
_refine_ls_wR_factor_gt 0.1400
_refine_ls_wR_factor_ref 0.1592
_reflns_number_gt 2952
_reflns_number_total 4272
_reflns_threshold_expression >2sigma(I)
_cod_data_source_file ic049182esi20040629_114309_3.cif
_cod_data_source_block ligand7
_cod_depositor_comments
;
The following automatic conversions were performed:
'_symmetry_cell_setting' value 'Monoclinic' changed to 'monoclinic'
according to '/home/saulius/struct/CIF-dictionaries/cif_core.dic'
dictionary named 'cif_core.dic' version 2.4.1 from 2010-06-29.

Automatic conversion script
Id: cif_fix_enum 1527 2010-12-29 10:47:43Z saulius 
;
_cod_database_code 4311583

loop_
_symmetry_equiv_pos_as_xyz
'x, y, z'
'-x, y+1/2, -z+1/2'
'-x, -y, -z'
'x, -y-1/2, z-1/2'

loop_
_atom_site_label
_atom_site_type_symbol
_atom_site_fract_x
_atom_site_fract_y
_atom_site_fract_z
_atom_site_U_iso_or_equiv
_atom_site_adp_type
_atom_site_occupancy
_atom_site_symmetry_multiplicity
_atom_site_calc_flag
_atom_site_refinement_flags
_atom_site_disorder_assembly
_atom_site_disorder_group
O2 O 1.2415(3) 0.76861(10) 0.10691(6) 0.0263(5) Uani 1 1 d . . .
H2 H 1.3418 0.7716 0.1276 0.040 Uiso 1 1 calc R . .
O1 O 0.3047(3) 0.47117(10) 0.19656(6) 0.0275(5) Uani 1 1 d . . .
H1 H 0.2092 0.4714 0.1747 0.041 Uiso 1 1 calc R . .
C1 C 1.2344(4) 0.66221(13) 0.05370(9) 0.0195(6) Uani 1 1 d . . .
N1 N 0.5139(3) 0.59400(12) 0.18237(8) 0.0256(5) Uani 1 1 d . . .
C2 C 0.2920(4) 0.57648(13) 0.25082(9) 0.0218(6) Uani 1 1 d . . .
C3 C 1.4660(4) 0.77100(13) 0.03818(9) 0.0192(6) Uani 1 1 d . . .
C4 C 1.3087(4) 0.62657(13) 0.01224(9) 0.0204(6) Uani 1 1 d . . .
H4 H 1.2543 0.5788 0.0038 0.024 Uiso 1 1 calc R . .
C5 C 0.0828(4) 0.46164(13) 0.26540(9) 0.0207(6) Uani 1 1 d . . .
N2 N 1.0190(3) 0.64947(11) 0.12358(8) 0.0236(5) Uani 1 1 d . . .
C6 C 1.3132(4) 0.73454(13) 0.06636(9) 0.0191(6) Uani 1 1 d . . .
C7 C 1.4591(4) 0.65956(13) -0.01643(9) 0.0194(6) Uani 1 1 d . . .
C8 C 1.0867(4) 0.62199(14) 0.08421(9) 0.0228(6) Uani 1 1 d . . .
H8 H 1.0393 0.5739 0.0746 0.027 Uiso 1 1 calc R . .
C9 C 0.0105(4) 0.49809(13) 0.30653(9) 0.0205(6) Uani 1 1 d . . .
H9 H -0.0845 0.4715 0.3257 0.025 Uiso 1 1 calc R . .
C10 C 1.5335(4) 0.73177(13) -0.00213(9) 0.0203(6) Uani 1 1 d . . .
H10 H 1.6359 0.7550 -0.0211 0.024 Uiso 1 1 calc R . .
C11 C 1.5501(4) 0.62132(13) -0.06109(9) 0.0213(6) Uani 1 1 d . . .
C12 C 0.2269(4) 0.50247(14) 0.23726(9) 0.0214(6) Uani 1 1 d . . .
C13 C 0.4378(4) 0.61955(14) 0.22126(9) 0.0243(6) Uani 1 1 d . . .
H13 H 0.4774 0.6683 0.2313 0.029 Uiso 1 1 calc R . .
C14 C 0.0693(4) 0.57151(13) 0.32140(9) 0.0204(6) Uani 1 1 d . . .
C15 C 0.2116(4) 0.60946(13) 0.29241(9) 0.0210(6) Uani 1 1 d . . .
H15 H 0.2550 0.6585 0.3010 0.025 Uiso 1 1 calc R . .
C16 C -0.0201(4) 0.60436(13) 0.36803(9) 0.0228(6) Uani 1 1 d . . .
C17 C 0.8766(4) 0.60410(14) 0.15293(9) 0.0246(6) Uani 1 1 d . . .
H17A H 0.9402 0.5992 0.1858 0.029 Uiso 1 1 calc R . .
H17B H 0.8612 0.5536 0.1390 0.029 Uiso 1 1 calc R . .
C18 C 1.5539(4) 0.85009(13) 0.05214(9) 0.0211(6) Uani 1 1 d . . .
C19 C 0.0078(4) 0.38117(13) 0.25104(9) 0.0233(6) Uani 1 1 d . . .
C20 C 0.6578(4) 0.64082(14) 0.15449(10) 0.0284(7) Uani 1 1 d . . .
H20A H 0.6724 0.6906 0.1695 0.034 Uiso 1 1 calc R . .
H20B H 0.5962 0.6473 0.1215 0.034 Uiso 1 1 calc R . .
C21 C 0.2035(5) 0.32761(14) 0.24972(10) 0.0314(7) Uani 1 1 d . . .
H21A H 0.3004 0.3450 0.2256 0.047 Uiso 1 1 calc R . .
H21B H 0.1540 0.2773 0.2416 0.047 Uiso 1 1 calc R . .
H21C H 0.2789 0.3270 0.2812 0.047 Uiso 1 1 calc R . .
C22 C 1.3671(4) 0.90757(14) 0.05165(10) 0.0305(7) Uani 1 1 d . . .
H22A H 1.2654 0.8933 0.0756 0.046 Uiso 1 1 calc R . .
H22B H 1.2945 0.9083 0.0199 0.046 Uiso 1 1 calc R . .
H22C H 1.4241 0.9572 0.0592 0.046 Uiso 1 1 calc R . .
C23 C 1.6698(4) 0.84766(14) 0.10234(9) 0.0287(7) Uani 1 1 d . . .
H23A H 1.7263 0.8971 0.1105 0.043 Uiso 1 1 calc R . .
H23B H 1.7875 0.8118 0.1021 0.043 Uiso 1 1 calc R . .
H23C H 1.5687 0.8325 0.1262 0.043 Uiso 1 1 calc R . .
C24 C -0.2670(4) 0.60712(15) 0.36305(10) 0.0322(7) Uani 1 1 d . . .
H24A H -0.3111 0.6394 0.3361 0.048 Uiso 1 1 calc R . .
H24B H -0.3232 0.6269 0.3926 0.048 Uiso 1 1 calc R . .
H24C H -0.3228 0.5568 0.3573 0.048 Uiso 1 1 calc R . .
C25 C 1.7176(5) 0.87805(14) 0.01597(10) 0.0318(7) Uani 1 1 d . . .
H25A H 1.6476 0.8816 -0.0160 0.048 Uiso 1 1 calc R . .
H25B H 1.8370 0.8430 0.0152 0.048 Uiso 1 1 calc R . .
H25C H 1.7711 0.9272 0.0259 0.048 Uiso 1 1 calc R . .
C26 C -0.1470(5) 0.34872(15) 0.28775(10) 0.0351(7) Uani 1 1 d . . .
H26A H -0.1881 0.2980 0.2783 0.053 Uiso 1 1 calc R . .
H26B H -0.2747 0.3800 0.2884 0.053 Uiso 1 1 calc R . .
H26C H -0.0754 0.3477 0.3196 0.053 Uiso 1 1 calc R . .
C27 C -0.1143(4) 0.38345(15) 0.20135(10) 0.0303(7) Uani 1 1 d . . .
H27A H -0.0174 0.4000 0.1770 0.045 Uiso 1 1 calc R . .
H27B H -0.2345 0.4181 0.2026 0.045 Uiso 1 1 calc R . .
H27C H -0.1679 0.3336 0.1932 0.045 Uiso 1 1 calc R . .
C28 C 1.4320(4) 0.54701(14) -0.07375(10) 0.0279(7) Uani 1 1 d . . .
H28A H 1.4487 0.5125 -0.0467 0.042 Uiso 1 1 calc R . .
H28B H 1.4931 0.5247 -0.1020 0.042 Uiso 1 1 calc R . .
H28C H 1.2801 0.5571 -0.0805 0.042 Uiso 1 1 calc R . .
C29 C 0.0527(4) 0.55370(14) 0.41083(9) 0.0271(6) Uani 1 1 d . . .
H29A H -0.0013 0.5031 0.4053 0.041 Uiso 1 1 calc R . .
H29B H -0.0037 0.5734 0.4404 0.041 Uiso 1 1 calc R . .
H29C H 0.2089 0.5527 0.4138 0.041 Uiso 1 1 calc R . .
C30 C 1.5265(5) 0.67356(14) -0.10544(9) 0.0311(7) Uani 1 1 d . . .
H30A H 1.3755 0.6858 -0.1117 0.047 Uiso 1 1 calc R . .
H30B H 1.5814 0.6484 -0.1334 0.047 Uiso 1 1 calc R . .
H30C H 1.6076 0.7194 -0.0991 0.047 Uiso 1 1 calc R . .
C31 C 0.0653(5) 0.68435(14) 0.37853(10) 0.0340(7) Uani 1 1 d . . .
H31A H 0.2213 0.6831 0.3825 0.051 Uiso 1 1 calc R . .
H31B H 0.0054 0.7031 0.4079 0.051 Uiso 1 1 calc R . .
H31C H 0.0229 0.7172 0.3518 0.051 Uiso 1 1 calc R . .
C32 C 1.7921(4) 0.60388(15) -0.05067(10) 0.0294(7) Uani 1 1 d . . .
H32A H 1.8693 0.6503 -0.0436 0.044 Uiso 1 1 calc R . .
H32B H 1.8505 0.5801 -0.0787 0.044 Uiso 1 1 calc R . .
H32C H 1.8082 0.5703 -0.0231 0.044 Uiso 1 1 calc R . .

loop_
_atom_site_aniso_label
_atom_site_aniso_U_11
_atom_site_aniso_U_22
_atom_site_aniso_U_33
_atom_site_aniso_U_23
_atom_site_aniso_U_13
_atom_site_aniso_U_12
O2 0.0336(11) 0.0247(10) 0.0214(10) -0.0082(8) 0.0076(8) -0.0019(8)
O1 0.0354(11) 0.0286(10) 0.0191(10) -0.0034(8) 0.0087(8) 0.0005(9)
C1 0.0217(14) 0.0179(13) 0.0193(14) -0.0008(11) 0.0051(11) 0.0005(11)
N1 0.0265(13) 0.0276(12) 0.0235(13) 0.0075(10) 0.0098(10) 0.0007(10)
C2 0.0242(15) 0.0196(13) 0.0221(15) 0.0026(11) 0.0068(11) -0.0001(11)
C3 0.0199(14) 0.0178(13) 0.0201(14) -0.0001(11) 0.0044(11) 0.0010(11)
C4 0.0228(14) 0.0141(12) 0.0241(15) -0.0028(11) 0.0014(11) -0.0007(10)
C5 0.0247(14) 0.0209(13) 0.0168(14) 0.0024(11) 0.0035(11) -0.0018(11)
N2 0.0259(12) 0.0217(12) 0.0240(13) 0.0018(10) 0.0086(10) -0.0026(9)
C6 0.0220(14) 0.0186(13) 0.0171(14) -0.0023(11) 0.0036(11) 0.0024(11)
C7 0.0220(14) 0.0181(13) 0.0182(14) -0.0019(11) 0.0019(11) 0.0017(11)
C8 0.0251(15) 0.0159(13) 0.0278(16) -0.0025(12) 0.0048(12) -0.0009(11)
C9 0.0243(14) 0.0203(13) 0.0175(14) 0.0022(11) 0.0066(11) -0.0036(11)
C10 0.0249(15) 0.0179(13) 0.0188(14) 0.0013(11) 0.0070(11) -0.0004(11)
C11 0.0262(15) 0.0187(13) 0.0196(14) -0.0033(11) 0.0065(11) 0.0022(11)
C12 0.0252(14) 0.0239(14) 0.0155(14) -0.0014(11) 0.0063(11) 0.0037(11)
C13 0.0280(15) 0.0193(14) 0.0261(16) 0.0031(12) 0.0060(12) -0.0002(11)
C14 0.0233(14) 0.0191(13) 0.0188(14) 0.0011(11) 0.0018(11) 0.0008(11)
C15 0.0242(15) 0.0171(13) 0.0220(14) 0.0003(11) 0.0049(11) 0.0006(11)
C16 0.0273(15) 0.0201(14) 0.0216(15) -0.0029(11) 0.0080(11) 0.0019(11)
C17 0.0305(16) 0.0206(14) 0.0233(15) 0.0025(11) 0.0088(12) -0.0052(11)
C18 0.0286(15) 0.0156(13) 0.0197(14) -0.0032(11) 0.0060(11) -0.0041(11)
C19 0.0319(16) 0.0187(13) 0.0198(14) -0.0039(11) 0.0060(11) -0.0054(11)
C20 0.0347(16) 0.0237(14) 0.0279(16) 0.0066(12) 0.0141(12) -0.0043(12)
C21 0.0439(18) 0.0194(14) 0.0307(16) 0.0001(12) 0.0013(13) -0.0016(13)
C22 0.0443(18) 0.0155(13) 0.0320(16) 0.0005(12) 0.0037(13) -0.0019(12)
C23 0.0387(17) 0.0215(14) 0.0261(16) -0.0015(12) 0.0041(13) -0.0072(12)
C24 0.0339(17) 0.0350(16) 0.0284(16) -0.0031(13) 0.0100(13) 0.0035(13)
C25 0.0480(18) 0.0217(14) 0.0267(16) -0.0061(12) 0.0115(13) -0.0116(13)
C26 0.0510(19) 0.0259(15) 0.0294(17) -0.0037(13) 0.0127(14) -0.0175(13)
C27 0.0374(17) 0.0250(15) 0.0286(16) -0.0039(12) 0.0025(13) -0.0035(12)
C28 0.0345(16) 0.0251(14) 0.0248(15) -0.0082(12) 0.0080(12) -0.0013(12)
C29 0.0345(16) 0.0267(14) 0.0210(15) -0.0001(12) 0.0095(12) 0.0032(12)
C30 0.0490(19) 0.0255(15) 0.0193(15) -0.0041(12) 0.0064(13) 0.0040(13)
C31 0.0496(19) 0.0234(15) 0.0302(17) -0.0048(13) 0.0151(14) -0.0016(13)
C32 0.0313(16) 0.0268(15) 0.0306(16) -0.0070(13) 0.0072(12) 0.0030(12)

loop_
_atom_type_symbol
_atom_type_description
_atom_type_scat_dispersion_real
_atom_type_scat_dispersion_imag
_atom_type_scat_source
C C 0.0033 0.0016 'International Tables Vol C Tables 4.2.6.8 and 6.1.1.4'
H H 0.0000 0.0000 'International Tables Vol C Tables 4.2.6.8 and 6.1.1.4'
N N 0.0061 0.0033 'International Tables Vol C Tables 4.2.6.8 and 6.1.1.4'
O O 0.0106 0.0060 'International Tables Vol C Tables 4.2.6.8 and 6.1.1.4'

loop_
_geom_angle_atom_site_label_1
_geom_angle_atom_site_label_2
_geom_angle_atom_site_label_3
_geom_angle
_geom_angle_site_symmetry_1
_geom_angle_site_symmetry_3
_geom_angle_publ_flag
C4 C1 C6 119.3(2) . . ?
C4 C1 C8 119.3(2) . . ?
C6 C1 C8 121.4(2) . . ?
C13 N1 C20 119.9(2) . . ?
C15 C2 C12 119.7(2) . . ?
C15 C2 C13 119.5(2) . . ?
C12 C2 C13 120.8(2) . . ?
C10 C3 C6 116.5(2) . . ?
C10 C3 C18 122.4(2) . . ?
C6 C3 C18 121.1(2) . . ?
C7 C4 C1 122.2(2) . . ?
C9 C5 C12 116.4(2) . . ?
C9 C5 C19 122.1(2) . . ?
C12 C5 C19 121.5(2) . . ?
C8 N2 C17 119.3(2) . . ?
O2 C6 C1 119.0(2) . . ?
O2 C6 C3 120.1(2) . . ?
C1 C6 C3 120.9(2) . . ?
C4 C7 C10 116.4(2) . . ?
C4 C7 C11 123.8(2) . . ?
C10 C7 C11 119.9(2) . . ?
N2 C8 C1 122.9(2) . . ?
C5 C9 C14 125.2(2) . . ?
C3 C10 C7 124.8(2) . . ?
C30 C11 C7 110.41(19) . . ?
C30 C11 C28 108.0(2) . . ?
C7 C11 C28 111.8(2) . . ?
C30 C11 C32 109.0(2) . . ?
C7 C11 C32 109.1(2) . . ?
C28 C11 C32 108.5(2) . . ?
O1 C12 C5 120.2(2) . . ?
O1 C12 C2 119.2(2) . . ?
C5 C12 C2 120.6(2) . . ?
N1 C13 C2 123.1(2) . . ?
C15 C14 C9 116.2(2) . . ?
C15 C14 C16 124.1(2) . . ?
C9 C14 C16 119.7(2) . . ?
C14 C15 C2 121.9(2) . . ?
C24 C16 C29 110.2(2) . . ?
C24 C16 C31 108.7(2) . . ?
C29 C16 C31 108.0(2) . . ?
C24 C16 C14 109.5(2) . . ?
C29 C16 C14 108.6(2) . . ?
C31 C16 C14 111.9(2) . . ?
N2 C17 C20 110.1(2) . . ?
C23 C18 C22 110.2(2) . . ?
C23 C18 C25 107.6(2) . . ?
C22 C18 C25 107.3(2) . . ?
C23 C18 C3 110.2(2) . . ?
C22 C18 C3 110.0(2) . . ?
C25 C18 C3 111.4(2) . . ?
C27 C19 C21 110.5(2) . . ?
C27 C19 C26 107.6(2) . . ?
C21 C19 C26 107.4(2) . . ?
C27 C19 C5 109.5(2) . . ?
C21 C19 C5 110.3(2) . . ?
C26 C19 C5 111.4(2) . . ?
N1 C20 C17 109.9(2) . . ?

loop_
_geom_bond_atom_site_label_1
_geom_bond_atom_site_label_2
_geom_bond_distance
_geom_bond_site_symmetry_2
_geom_bond_publ_flag
O2 C6 1.354(3) . ?
O1 C12 1.352(3) . ?
C1 C4 1.393(3) . ?
C1 C6 1.400(3) . ?
C1 C8 1.447(3) . ?
N1 C13 1.266(3) . ?
N1 C20 1.452(3) . ?
C2 C15 1.390(3) . ?
C2 C12 1.408(4) . ?
C2 C13 1.450(3) . ?
C3 C10 1.383(3) . ?
C3 C6 1.399(3) . ?
C3 C18 1.535(3) . ?
C4 C7 1.370(3) . ?
C5 C9 1.388(3) . ?
C5 C12 1.400(3) . ?
C5 C19 1.535(3) . ?
N2 C8 1.270(3) . ?
N2 C17 1.455(3) . ?
C7 C10 1.400(3) . ?
C7 C11 1.526(3) . ?
C9 C14 1.397(3) . ?
C11 C30 1.526(4) . ?
C11 C28 1.528(3) . ?
C11 C32 1.532(4) . ?
C14 C15 1.381(3) . ?
C14 C16 1.528(3) . ?
C16 C24 1.518(4) . ?
C16 C29 1.524(4) . ?
C16 C31 1.525(4) . ?
C17 C20 1.495(4) . ?
C18 C23 1.520(4) . ?
C18 C22 1.530(4) . ?
C18 C25 1.526(3) . ?
C19 C27 1.525(4) . ?
C19 C21 1.530(4) . ?
C19 C26 1.527(3) . ?

loop_
_cod_related_entry_id
_cod_related_entry_database
_cod_related_entry_code
1 ChemSpider 22846119
